data_1573696
_journal_paper_doi 10.1039/D4SC06624C
_chemical_formula_moiety 'C4 H2 Br2 N6 Zn, C6 H6, 0.16[C6H6]'
_chemical_formula_sum 'C10.96 H8.96 Br2 N6 Zn'
_chemical_formula_weight 449.91
_space_group_crystal_system cubic
_space_group_IT_number 217
_space_group_name_Hall 'I -4 2 3'
_space_group_name_H-M_alt 'I -4 3 m'
_atom_sites_solution_hydrogens geom
_audit_creation_date 2024-09-25
_audit_creation_method
;
Olex2 1.5
(compiled 2023.08.24 svn.re1ec1418 for OlexSys, GUI svn.r6817)
;
_audit_update_record
;
2024-09-26 deposited with the CCDC.	2025-01-15 downloaded from the CCDC.
;
_cell_angle_alpha 90
_cell_angle_beta 90
_cell_angle_gamma 90
_cell_formula_units_Z 12
_cell_length_a 16.77190(10)
_cell_length_b 16.77190(10)
_cell_length_c 16.77190(10)
_cell_measurement_reflns_used 25278
_cell_measurement_temperature 100.00(10)
_cell_measurement_theta_max 77.0310
_cell_measurement_theta_min 3.6790
_cell_volume 4717.88(5)
_computing_cell_refinement 'CrysAlisPro 1.171.43.98a (Rigaku OD, 2023)'
_computing_data_collection 'CrysAlisPro 1.171.43.98a (Rigaku OD, 2023)'
_computing_data_reduction 'CrysAlisPro 1.171.43.98a (Rigaku OD, 2023)'
_computing_molecular_graphics 'Olex2 1.5 (Dolomanov et al., 2009)'
_computing_publication_material 'Olex2 1.5 (Dolomanov et al., 2009)'
_computing_structure_refinement 'SHELXL 2018/3 (Sheldrick, 2015)'
_computing_structure_solution 'SHELXT 2014/5 (Sheldrick, 2014)'
_diffrn_ambient_environment N~2~
_diffrn_ambient_temperature 100.00(10)
_diffrn_detector 'Hybrid Pixel Array Detector'
_diffrn_detector_area_resol_mean 10.0000
_diffrn_detector_type HyPix
_diffrn_measured_fraction_theta_full 0.998
_diffrn_measured_fraction_theta_max 0.996
_diffrn_measurement_details
;
List of Runs (angles in degrees, time in seconds):

  # Type    Start    End  Width  t~exp~   \w     \q     \k     \f   Frames
#--------------------------------------------------------------------------
  1  \w     41.00 122.00   0.50    0.05    --   43.01-179.00 -30.00  162
  2  \w     36.00  62.00   0.50    0.05    --   43.01 -95.00 -60.00   52
  3  \w      5.00  38.00   0.50    0.05    --   43.01 -38.00   0.00   66
  4  \w    -31.00  -6.00   0.50    0.05    --   43.01 -38.00   0.00   50
  5  \w    -27.00   7.00   0.50    0.05    --   43.01 -95.00 -60.00   68
  6  \w    -14.00  23.00   0.50    0.05    --   43.01 -19.00-150.00   74
  7  \w     56.00 103.00   0.50    0.05    --  113.75-125.00-180.00   94
  8  \w     61.00  99.00   0.50    0.05    --  113.75 -95.00-150.00   76
  9  \w     64.00  97.00   0.50    0.05    --  113.75 -95.00 -60.00   66
 10  \w     62.00 104.00   0.50    0.05    --  113.75 -95.00 150.00   84
 11  \w     53.00 105.00   0.50    0.05    --  113.75 -95.00  60.00  104
 12  \w     77.00 102.00   0.50    0.05    --  113.75 -77.00 -60.00   50
 13  \w     42.00 101.00   0.50    0.05    --  113.75 -77.00  30.00  118
 14  \w     41.00  67.00   0.50    0.05    --  113.75 -61.00 -30.00   52
 15  \w     42.00  68.00   0.50    0.05    --  113.75 -77.00 -60.00   52
 16  \w     59.00  85.00   0.50    0.05    --  113.75 -77.00-150.00   52
 17  \w     43.00  68.00   0.50    0.05    --  113.75 -61.00-180.00   50
 18  \w     98.00 170.00   0.50    0.05    --  113.75  45.00 -90.00  144
 19  \w    115.00 173.00   0.50    0.05    --  113.75  30.00  30.00  116
 20  \w     95.00 165.00   0.50    0.05    --  113.75  45.00 150.00  140
 21  \w     83.00 171.00   0.50    0.05    --  113.75  95.00  49.00  176
 22  \w     97.00 122.00   0.50    0.05    --   43.01 179.00  30.00   50
 23  \w     42.00  72.00   0.50    0.05    --   43.01 179.00  30.00   60
 24  \w     12.00  37.00   0.50    0.05    --  -43.01  19.00   0.00   50
 25  \w    -22.00   7.00   0.50    0.05    --  -43.01  19.00   0.00   58
 26  \w    -29.00  37.00   0.50    0.05    --  -43.01  19.00-150.00  132
 27  \w   -124.00 -78.00   0.50    0.05    --  -97.00 -45.00-180.00   92
 28  \w   -173.00 -85.00   0.50    0.05    --  -97.00 -45.00-150.00  176
 29  \w   -147.00 -95.00   0.50    0.05    --  -97.00 -95.00 -60.00  104
 30  \w   -106.00 -75.00   0.50    0.05    --  -97.00 -61.00 150.00   62
 31  \w   -150.00-118.00   0.50    0.05    --  -97.00 -61.00 150.00   64
 32  \w    -73.00 -23.00   0.50    0.05    --  -97.00  61.00  60.00  100
 33  \w    -52.00 -25.00   0.50    0.05    --  -97.00  45.00   0.00   54
 34  \w    -53.00 -28.00   0.50    0.05    --  -97.00  61.00 -30.00   50
 35  \w    -72.00 -24.00   0.50    0.05    --  -97.00  61.00 -90.00   96
 36  \w    -54.00 -29.00   0.50    0.05    --  -97.00  45.00-150.00   50
 37  \w    -52.00 -21.00   0.50    0.05    --  -97.00  45.00-180.00   62
 38  \w    -54.00 -21.00   0.50    0.05    --  -97.00  45.00 -30.00   66
 39  \w    -54.00 -21.00   0.50    0.05    --  -97.00  45.00 150.00   66
 40  \w    -96.00 -71.00   0.50    0.05    --  -97.00  95.00  49.00   50
 41  \w   -112.00 -76.00   0.50    0.05    --  -97.00 125.00   0.00   72
 42  \w   -112.00 -85.00   0.50    0.05    --  -97.00 125.00  60.00   54
 43  \w    -80.00 -29.00   0.50    0.05    --  -97.00 125.00  60.00  102
 44  \w    -62.00 -27.00   0.50    0.05    --  -97.00 125.00   0.00   70
 45  \w    -65.00  21.00   0.50    0.05    --  -43.01  95.00  49.00  172
 46  \w    -58.00 -25.00   0.50    0.05    --  -97.00 111.00 -48.20   66
 47  \w   -108.00 -77.00   0.50    0.05    --  -97.00 111.00 -48.20   62
 48  \w   -126.00 -79.00   0.50    0.05    --  -97.00 144.00-148.51   94
;
_diffrn_measurement_device 'four-circle diffractometer'
_diffrn_measurement_device_type 'ROD, Synergy Custom system, HyPix'
_diffrn_measurement_method '\w scans'
_diffrn_orient_matrix_type 'CrysAlisPro convention (1999,Acta A55,543-557)'
_diffrn_orient_matrix_UB_11 0.0330447000
_diffrn_orient_matrix_UB_12 -0.0851694000
_diffrn_orient_matrix_UB_13 -0.0093884000
_diffrn_orient_matrix_UB_21 -0.0056932000
_diffrn_orient_matrix_UB_22 0.0078162000
_diffrn_orient_matrix_UB_23 -0.0913843000
_diffrn_orient_matrix_UB_31 0.0854841000
_diffrn_orient_matrix_UB_32 0.0334541000
_diffrn_orient_matrix_UB_33 -0.0024592000
_diffrn_radiation_monochromator mirror
_diffrn_radiation_probe x-ray
_diffrn_radiation_type 'Cu K\a'
_diffrn_radiation_wavelength 1.54184
_diffrn_reflns_av_R_equivalents 0.0525
_diffrn_reflns_av_unetI/netI 0.0139
_diffrn_reflns_Laue_measured_fraction_full 0.998
_diffrn_reflns_Laue_measured_fraction_max 0.996
_diffrn_reflns_limit_h_max 21
_diffrn_reflns_limit_h_min -15
_diffrn_reflns_limit_k_max 20
_diffrn_reflns_limit_k_min -20
_diffrn_reflns_limit_l_max 21
_diffrn_reflns_limit_l_min -21
_diffrn_reflns_number 29166
_diffrn_reflns_point_group_measured_fraction_full 0.998
_diffrn_reflns_point_group_measured_fraction_max 0.995
_diffrn_reflns_theta_full 67.684
_diffrn_reflns_theta_max 77.750
_diffrn_reflns_theta_min 3.727
_diffrn_source 'Rotating-anode X-ray tube'
_diffrn_source_type 'Rigaku (Cu) X-ray Source'
_exptl_absorpt_coefficient_mu 8.119
_exptl_absorpt_correction_T_max 1.00000
_exptl_absorpt_correction_T_min 0.55427
_exptl_absorpt_correction_type multi-scan
_exptl_absorpt_process_details
;
CrysAlisPro 1.171.43.98a (Rigaku Oxford Diffraction, 2023)
Empirical absorption correction using spherical harmonics,
implemented in SCALE3 ABSPACK scaling algorithm.
;
_exptl_crystal_density_diffrn 1.900
_exptl_crystal_description block
_exptl_crystal_F_000 2601
_exptl_crystal_size_max 0.06
_exptl_crystal_size_mid 0.05
_exptl_crystal_size_min 0.05
_refine_diff_density_max 1.280
_refine_diff_density_min -0.546
_refine_diff_density_rms 0.122
_refine_ls_abs_structure_details
;
 Refined as an inversion twin.
;
_refine_ls_abs_structure_Flack 0.03(10)
_refine_ls_extinction_coef 0.00029(8)
_refine_ls_extinction_expression Fc^*^=kFc[1+0.001xFc^2^\l^3^/sin(2\q)]^-1/4^
_refine_ls_extinction_method 'SHELXL-2018/3 (Sheldrick 2018)'
_refine_ls_goodness_of_fit_ref 1.102
_refine_ls_hydrogen_treatment constr
_refine_ls_matrix_type full
_refine_ls_number_parameters 43
_refine_ls_number_reflns 969
_refine_ls_number_restraints 66
_refine_ls_restrained_S_all 1.079
_refine_ls_R_factor_all 0.0468
_refine_ls_R_factor_gt 0.0468
_refine_ls_shift/su_max 0.000
_refine_ls_shift/su_mean 0.000
_refine_ls_structure_factor_coef Fsqd
_refine_ls_weighting_details 'w=1/[\s^2^(Fo^2^)+(0.0741P)^2^+32.9356P] where P=(Fo^2^+2Fc^2^)/3'
_refine_ls_weighting_scheme calc
_refine_ls_wR_factor_gt 0.1300
_refine_ls_wR_factor_ref 0.1300
_reflns_Friedel_coverage 0.808
_reflns_Friedel_fraction_full 0.997
_reflns_Friedel_fraction_max 0.993
_reflns_number_gt 969
_reflns_number_total 969
_reflns_threshold_expression 'I > 2\s(I)'
_cod_data_source_file d4sc06624c2.cif
_cod_data_source_block 1bz
_cod_original_cell_volume 4717.88(8)
_cod_database_code 1573696
_shelx_shelxl_version_number 2018/3
_shelx_space_group_comment
;
The symmetry employed for this shelxl refinement is uniquely defined
by the following loop, which should always be used as a source of
symmetry information in preference to the above space-group names.
They are only intended as comments.
;
_shelx_estimated_absorpt_t_max 0.687
_shelx_estimated_absorpt_t_min 0.642
_olex2_refinement_description
;
1. Twinned data refinement
 Scales: 0.97(10)
 0.03(10)
2. Fixed Uiso
 At 1.2 times of:
  All C(H) groups
3. Restrained distances
 Br1-N2 \\sim Br1-N1
 with sigma of 0.02
4. Restrained planarity
 Br1, C1, N2, C2, N1
 with sigma of 0.1
5. Uiso/Uaniso restraints and constraints
Uanis(C8) \\sim Ueq, Uanis(C4) \\sim Ueq, Uanis(C5) \\sim Ueq, Uanis(C3) \\sim
Ueq, Uanis(C6) \\sim Ueq, Uanis(C7) \\sim Ueq: with sigma of 0.1 and sigma for
terminal atoms of 0.2
Uanis(C8) \\sim Ueq, Uanis(C6) \\sim Ueq, Uanis(C5) \\sim Ueq, Uanis(C7) \\sim
Ueq, Uanis(C4) \\sim Ueq, Uanis(C3) \\sim Ueq: with sigma of 0.02 and sigma for
terminal atoms of 0.04
Uanis(C1) = Uanis(N2) = Uanis(N1) = Uanis(C2)
Uanis(C8) = Uanis(C4) = Uanis(C5) = Uanis(C3) = Uanis(C6) = Uanis(C7)
6. Rigid body (RIGU) restrains
 N1, Zn1, C2, C1, Br1, N2
 with sigma for 1-2 distances of 0.001 and sigma for 1-3 distances of 0.002
7. Others
 Fixed Sof: Br1(0.5) C1(0.5) N2(0.5) C6(0.25) H6(0.25) C5(0.25) H5(0.25)
 C4(0.25) H4(0.25) C3(0.25) H3(0.25) C8(0.25) H8(0.25) C7(0.25) H7(0.25)
8.a Aromatic/amide H refined with riding coordinates:
 C2(H2), C6(H6), C5(H5), C4(H4), C3(H3), C8(H8), C7(H7)
8.b Fitted hexagon refined as free rotating group:
 C6(C5,C4,C3,C8,C7)
;
_smtbx_masks_void_probe_radius 1.2
_smtbx_masks_void_truncation_radius 1.2
_olex2_submission_special_instructions 'No special instructions were received'
_oxdiff_exptl_absorpt_empirical_details
;
Empirical correction (ABSPACK) includes:
- Absorption correction using spherical harmonics
- Frame scaling
;
_oxdiff_exptl_absorpt_empirical_full_max 2.104
_oxdiff_exptl_absorpt_empirical_full_min 0.645

loop_
_space_group_symop_operation_xyz
'x, y, z'
'-x, -y, z'
'-x, y, -z'
'x, -y, -z'
'z, x, y'
'z, -x, -y'
'-z, -x, y'
'-z, x, -y'
'y, z, x'
'-y, z, -x'
'y, -z, -x'
'-y, -z, x'
'y, x, z'
'-y, -x, z'
'y, -x, -z'
'-y, x, -z'
'x, z, y'
'-x, z, -y'
'-x, -z, y'
'x, -z, -y'
'z, y, x'
'z, -y, -x'
'-z, y, -x'
'-z, -y, x'
'x+1/2, y+1/2, z+1/2'
'-x+1/2, -y+1/2, z+1/2'
'-x+1/2, y+1/2, -z+1/2'
'x+1/2, -y+1/2, -z+1/2'
'z+1/2, x+1/2, y+1/2'
'z+1/2, -x+1/2, -y+1/2'
'-z+1/2, -x+1/2, y+1/2'
'-z+1/2, x+1/2, -y+1/2'
'y+1/2, z+1/2, x+1/2'
'-y+1/2, z+1/2, -x+1/2'
'y+1/2, -z+1/2, -x+1/2'
'-y+1/2, -z+1/2, x+1/2'
'y+1/2, x+1/2, z+1/2'
'-y+1/2, -x+1/2, z+1/2'
'y+1/2, -x+1/2, -z+1/2'
'-y+1/2, x+1/2, -z+1/2'
'x+1/2, z+1/2, y+1/2'
'-x+1/2, z+1/2, -y+1/2'
'-x+1/2, -z+1/2, y+1/2'
'x+1/2, -z+1/2, -y+1/2'
'z+1/2, y+1/2, x+1/2'
'z+1/2, -y+1/2, -x+1/2'
'-z+1/2, y+1/2, -x+1/2'
'-z+1/2, -y+1/2, x+1/2'

loop_
_atom_site_label
_atom_site_type_symbol
_atom_site_fract_x
_atom_site_fract_y
_atom_site_fract_z
_atom_site_U_iso_or_equiv
_atom_site_adp_type
_atom_site_occupancy
_atom_site_site_symmetry_order
_atom_site_calc_flag
_atom_site_refinement_flags_posn
_atom_site_refinement_flags_adp
_atom_site_refinement_flags_occupancy
_atom_site_disorder_assembly
_atom_site_disorder_group
Zn1 Zn 0.500000 0.000000 0.250000 0.0181(5) Uani 1 4 d S T P . .
Br1 Br 0.35674(12) 0.17514(11) 0.23149(11) 0.0520(7) Uani 0.5 1 d D . P A -1
N1 N 0.4147(3) 0.0398(3) 0.3216(3) 0.0207(8) Uani 1 1 d D . . . .
C2 C 0.3882(3) 0.0059(6) 0.3882(3) 0.0207(8) Uani 1 2 d S T P . .
H2 H 0.413681 -0.036977 0.413681 0.025 Uiso 1 2 calc R U P . .
C1 C 0.3544(7) 0.1001(8) 0.3156(7) 0.0207(8) Uani 0.5 1 d . . P A -1
N2 N 0.2983(7) 0.0980(7) 0.3679(6) 0.0207(8) Uani 0.5 1 d D . P A -1
C6 C 0.414(3) 0.239(4) 0.446(3) 0.131(13) Uani 0.25 1 d G U P B -1
H6 H 0.360829 0.251045 0.433086 0.157 Uiso 0.25 1 calc R U P B -1
C5 C 0.473(3) 0.247(3) 0.388(2) 0.131(13) Uani 0.25 1 d G U P B -1
H5 H 0.459440 0.264334 0.336139 0.157 Uiso 0.25 1 calc R U P B -1
C4 C 0.552(3) 0.230(5) 0.406(3) 0.131(13) Uani 0.25 1 d G U P B -1
H4 H 0.591730 0.235458 0.367205 0.157 Uiso 0.25 1 calc R U P B -1
C3 C 0.572(3) 0.205(4) 0.483(3) 0.131(13) Uani 0.25 1 d G U P B -1
H3 H 0.625409 0.193294 0.495218 0.157 Uiso 0.25 1 calc R U P B -1
C8 C 0.513(4) 0.197(2) 0.541(3) 0.131(13) Uani 0.25 1 d G U P B -1
H8 H 0.526798 0.180005 0.592166 0.157 Uiso 0.25 1 calc R U P B -1
C7 C 0.434(3) 0.214(5) 0.522(3) 0.131(13) Uani 0.25 1 d G U P B -1
H7 H 0.394508 0.208880 0.561101 0.157 Uiso 0.25 1 calc R U P B -1

loop_
_atom_site_aniso_label
_atom_site_aniso_U_11
_atom_site_aniso_U_22
_atom_site_aniso_U_33
_atom_site_aniso_U_23
_atom_site_aniso_U_13
_atom_site_aniso_U_12
Zn1 0.0207(5) 0.0207(5) 0.0128(7) 0.000 0.000 0.000
Br1 0.0608(11) 0.0517(11) 0.0435(10) 0.0349(8) 0.0294(8) 0.0410(9)
N1 0.022(2) 0.0225(16) 0.0173(19) 0.0082(15) 0.0040(14) 0.0071(16)
C2 0.022(2) 0.0225(16) 0.0173(19) 0.0082(15) 0.0040(14) 0.0071(16)
C1 0.022(2) 0.0225(16) 0.0173(19) 0.0082(15) 0.0040(14) 0.0071(16)
N2 0.022(2) 0.0225(16) 0.0173(19) 0.0082(15) 0.0040(14) 0.0071(16)
C6 0.131(16) 0.130(14) 0.133(16) 0.010(10) 0.007(10) 0.002(10)
C5 0.131(16) 0.130(14) 0.133(16) 0.010(10) 0.007(10) 0.002(10)
C4 0.131(16) 0.130(14) 0.133(16) 0.010(10) 0.007(10) 0.002(10)
C3 0.131(16) 0.130(14) 0.133(16) 0.010(10) 0.007(10) 0.002(10)
C8 0.131(16) 0.130(14) 0.133(16) 0.010(10) 0.007(10) 0.002(10)
C7 0.131(16) 0.130(14) 0.133(16) 0.010(10) 0.007(10) 0.002(10)

loop_
_atom_type_symbol
_atom_type_description
_atom_type_scat_dispersion_real
_atom_type_scat_dispersion_imag
_atom_type_scat_source
C C 0.0181 0.0091 'International Tables Vol C Tables 4.2.6.8 and 6.1.1.4'
H H 0.0000 0.0000 'International Tables Vol C Tables 4.2.6.8 and 6.1.1.4'
Br Br -0.6763 1.2805 'International Tables Vol C Tables 4.2.6.8 and 6.1.1.4'
N N 0.0311 0.0180 'International Tables Vol C Tables 4.2.6.8 and 6.1.1.4'
Zn Zn -1.5491 0.6778 'International Tables Vol C Tables 4.2.6.8 and 6.1.1.4'

loop_
_geom_angle_atom_site_label_1
_geom_angle_atom_site_label_2
_geom_angle_atom_site_label_3
_geom_angle
_geom_angle_site_symmetry_1
_geom_angle_site_symmetry_3
_geom_angle_publ_flag
N1 Zn1 N1 111.48(15) . 40_545 ?
N1 Zn1 N1 111.49(15) 40_545 2_655 ?
N1 Zn1 N1 111.49(15) . 39 ?
N1 Zn1 N1 105.5(3) 40_545 39 ?
N1 Zn1 N1 111.49(15) 2_655 39 ?
N1 Zn1 N1 105.5(3) . 2_655 ?
C2 N1 Zn1 127.3(5) . . ?
C2 N1 C1 97.2(7) . . ?
C1 N1 Zn1 134.7(6) . . ?
N1 C2 N1 112.3(8) 21 . ?
N1 C2 H2 123.9 . . ?
N1 C2 H2 123.9 21 . ?
N1 C1 Br1 120.6(8) . . ?
N2 C1 Br1 122.8(12) . . ?
N2 C1 N1 116.6(13) . . ?
C5 C6 H6 120.0 . . ?
C5 C6 C7 120.0 . . ?
C7 C6 H6 120.0 . . ?
C6 C5 H5 120.0 . . ?
C6 C5 C4 120.0 . . ?
C4 C5 H5 120.0 . . ?
C5 C4 H4 120.0 . . ?
C3 C4 C5 120.0 . . ?
C3 C4 H4 120.0 . . ?
C4 C3 H3 120.0 . . ?
C4 C3 C8 120.0 . . ?
C8 C3 H3 120.0 . . ?
C3 C8 H8 120.0 . . ?
C3 C8 C7 120.0 . . ?
C7 C8 H8 120.0 . . ?
C6 C7 H7 120.0 . . ?
C8 C7 C6 120.0 . . ?
C8 C7 H7 120.0 . . ?

loop_
_geom_bond_atom_site_label_1
_geom_bond_atom_site_label_2
_geom_bond_distance
_geom_bond_site_symmetry_2
_geom_bond_publ_flag
Zn1 N1 1.984(5) . ?
Zn1 N1 1.984(5) 40_545 ?
Zn1 N1 1.984(5) 2_655 ?
Zn1 N1 1.984(5) 39 ?
Br1 C1 1.891(13) . ?
N1 C2 1.329(7) . ?
N1 C1 1.433(14) . ?
C2 H2 0.9400 . ?
C1 N2 1.288(16) . ?
C6 H6 0.9400 . ?
C6 C5 1.3900 . ?
C6 C7 1.3900 . ?
C5 H5 0.9400 . ?
C5 C4 1.3900 . ?
C4 H4 0.9400 . ?
C4 C3 1.3900 . ?
C3 H3 0.9400 . ?
C3 C8 1.3900 . ?
C8 H8 0.9400 . ?
C8 C7 1.3900 . ?
C7 H7 0.9400 . ?

loop_
_geom_torsion_atom_site_label_1
_geom_torsion_atom_site_label_2
_geom_torsion_atom_site_label_3
_geom_torsion_atom_site_label_4
_geom_torsion
_geom_torsion_site_symmetry_1
_geom_torsion_site_symmetry_2
_geom_torsion_site_symmetry_3
_geom_torsion_site_symmetry_4
_geom_torsion_publ_flag
Zn1 N1 C2 N1 -168.9(3) . . . 21 ?
Zn1 N1 C1 Br1 -11.7(12) . . . . ?
Zn1 N1 C1 N2 165.7(8) . . . . ?
C2 N1 C1 Br1 178.5(7) . . . . ?
C2 N1 C1 N2 -4.1(13) . . . . ?
C1 N1 C2 N1 2.0(10) . . . 21 ?
C6 C5 C4 C3 0.0 . . . . ?
C5 C6 C7 C8 0.0 . . . . ?
C5 C4 C3 C8 0.0 . . . . ?
C4 C3 C8 C7 0.0 . . . . ?
C3 C8 C7 C6 0.0 . . . . ?
C7 C6 C5 C4 0.0 . . . . ?

loop_
_twin_individual_id
_twin_individual_mass_fraction_refined
1 0.97(10)
2 0.03(10)

loop_
_smtbx_masks_void_nr
_smtbx_masks_void_average_x
_smtbx_masks_void_average_y
_smtbx_masks_void_average_z
_smtbx_masks_void_volume
_smtbx_masks_void_count_electrons
_smtbx_masks_void_content
1 0.000 0.000 0.000 149.5 41.2 '0.96 C6H6'
2 0.500 0.500 0.500 149.5 41.2 '0.96 C6H6'
